data_4072680
loop_
_publ_author_name
'Praetorius, Jeremy M.'
'Kotyk, Matthew W.'
'Webb, Jonathan D.'
'Wang, Ruiyao'
'Crudden, Cathleen M.'

_publ_section_title
;
 Rhodium N-Heterocyclic Carbene Carboxylato Complexes:&#x00A0; Synthesis,
 Structure Determination, and Catalytic Activity in the Hydroformylation
 of Alkenes
;
_journal_issue 4
_journal_name_full Organometallics
_journal_page_first 1057
_journal_paper_doi 10.1021/om060942y
_journal_volume 26
_journal_year 2007
_chemical_formula_sum 'C57 H75 N4 O3 Rh'
_chemical_formula_weight 967.12
_chemical_name_systematic
; 
 ? 
;
_space_group_IT_number 14
_symmetry_cell_setting monoclinic
_symmetry_space_group_name_Hall '-P 2yn'
_symmetry_space_group_name_H-M 'P 1 21/n 1'
_atom_sites_solution_hydrogens geom
_atom_sites_solution_primary direct
_atom_sites_solution_secondary difmap
_audit_creation_method SHELXL-97
_cell_angle_alpha 90.00
_cell_angle_beta 93.3450(10)
_cell_angle_gamma 90.00
_cell_formula_units_Z 4
_cell_length_a 12.4289(8)
_cell_length_b 21.2152(14)
_cell_length_c 19.9599(13)
_cell_measurement_temperature 180(2)
_cell_volume 5254.1(6)
_computing_cell_refinement 'Bruker SMART'
_computing_data_collection 'Bruker SMART'
_computing_data_reduction 'Bruker SHELXTL'
_computing_molecular_graphics 'Bruker SHELXTL'
_computing_publication_material 'Bruker SHELXTL'
_computing_structure_refinement 'SHELXL-97 (Sheldrick, 1997)'
_computing_structure_solution 'SHELXS-97 (Sheldrick, 1990)'
_diffrn_ambient_temperature 180(2)
_diffrn_measured_fraction_theta_full 0.999
_diffrn_measured_fraction_theta_max 0.999
_diffrn_measurement_device_type 'CCD area detector'
_diffrn_measurement_method 'phi and omega scans'
_diffrn_radiation_monochromator graphite
_diffrn_radiation_source 'fine-focus sealed tube'
_diffrn_radiation_type MoK\a
_diffrn_radiation_wavelength 0.71073
_diffrn_reflns_av_R_equivalents 0.0270
_diffrn_reflns_av_sigmaI/netI 0.0339
_diffrn_reflns_limit_h_max 14
_diffrn_reflns_limit_h_min -14
_diffrn_reflns_limit_k_max 25
_diffrn_reflns_limit_k_min -25
_diffrn_reflns_limit_l_max 23
_diffrn_reflns_limit_l_min -22
_diffrn_reflns_number 30696
_diffrn_reflns_theta_full 25.00
_diffrn_reflns_theta_max 25.00
_diffrn_reflns_theta_min 1.40
_exptl_absorpt_coefficient_mu 0.371
_exptl_absorpt_correction_T_max 1.0000
_exptl_absorpt_correction_T_min 0.7318
_exptl_absorpt_correction_type 'Empirical (Bruker SADABS)'
_exptl_crystal_colour yellow
_exptl_crystal_density_diffrn 1.223
_exptl_crystal_density_method 'not measured'
_exptl_crystal_description block
_exptl_crystal_F_000 2056
_exptl_crystal_size_max 0.40
_exptl_crystal_size_mid 0.30
_exptl_crystal_size_min 0.08
_refine_diff_density_max 0.903
_refine_diff_density_min -0.344
_refine_diff_density_rms 0.053
_refine_ls_extinction_method none
_refine_ls_goodness_of_fit_ref 1.000
_refine_ls_hydrogen_treatment mixed
_refine_ls_matrix_type full
_refine_ls_number_parameters 846
_refine_ls_number_reflns 9249
_refine_ls_number_restraints 0
_refine_ls_restrained_S_all 1.000
_refine_ls_R_factor_all 0.0438
_refine_ls_R_factor_gt 0.0314
_refine_ls_shift/su_max 0.002
_refine_ls_shift/su_mean 0.000
_refine_ls_structure_factor_coef Fsqd
_refine_ls_weighting_details 'calc w=1/[\s^2^(Fo^2^)+(0.0585P)^2^+0.0000P] where P=(Fo^2^+2Fc^2^)/3'
_refine_ls_weighting_scheme calc
_refine_ls_wR_factor_gt 0.0832
_refine_ls_wR_factor_ref 0.0894
_reflns_number_gt 7356
_reflns_number_total 9249
_reflns_threshold_expression >2sigma(I)
_cod_data_source_file om060942ysi20061012_090227.cif
_cod_data_source_block cc11
_cod_depositor_comments
;
The following automatic conversions were performed:

'_symmetry_cell_setting' value 'Monoclinic' changed to 'monoclinic'
according to /home/saulius/struct/CIF-dictionaries/cif_core.dic
dictionary named 'cif_core.dic' version 2.4.1 from 2010-06-29.

Automatic conversion script
Id: cif_fix_values 1715 2011-07-08 13:25:40Z adriana 
;
_cod_original_sg_symbol_H-M P2(1)/n
_cod_database_code 4072680

loop_
_symmetry_equiv_pos_as_xyz
'x, y, z'
'-x+1/2, y+1/2, -z+1/2'
'-x, -y, -z'
'x-1/2, -y-1/2, z-1/2'

loop_
_atom_site_label
_atom_site_type_symbol
_atom_site_fract_x
_atom_site_fract_y
_atom_site_fract_z
_atom_site_U_iso_or_equiv
_atom_site_adp_type
_atom_site_occupancy
_atom_site_symmetry_multiplicity
_atom_site_calc_flag
_atom_site_refinement_flags
Rh1 Rh 0.494091(12) 0.764868(8) 0.207959(8) 0.02274(7) Uani 1 1 d .
C1 C 0.51659(16) 0.86195(11) 0.20831(11) 0.0256(5) Uani 1 1 d .
C2 C 0.5890(2) 0.95901(12) 0.18905(14) 0.0367(6) Uani 1 1 d .
H2 H 0.6409(18) 0.9867(12) 0.1750(12) 0.035(7) Uiso 1 1 d .
C3 C 0.4996(2) 0.96849(12) 0.22046(14) 0.0378(6) Uani 1 1 d .
H3 H 0.4653(18) 1.0030(13) 0.2302(12) 0.036(7) Uiso 1 1 d .
C4 C 0.69013(17) 0.86955(11) 0.14753(12) 0.0294(5) Uani 1 1 d .
C5 C 0.69330(19) 0.87861(12) 0.07837(13) 0.0355(6) Uani 1 1 d .
C6 C 0.7862(2) 0.85877(13) 0.04812(15) 0.0443(7) Uani 1 1 d .
H6 H 0.791(2) 0.8620(13) 0.0011(14) 0.050(8) Uiso 1 1 d .
C7 C 0.8704(2) 0.83237(14) 0.08538(16) 0.0483(7) Uani 1 1 d .
H7 H 0.926(2) 0.8202(13) 0.0642(14) 0.050(8) Uiso 1 1 d .
C8 C 0.86605(19) 0.82470(13) 0.15373(15) 0.0412(6) Uani 1 1 d .
H8 H 0.9198(18) 0.8043(11) 0.1779(12) 0.035(7) Uiso 1 1 d .
C9 C 0.77538(17) 0.84338(11) 0.18706(12) 0.0316(5) Uani 1 1 d .
C10 C 0.6049(2) 0.91211(14) 0.03577(14) 0.0454(7) Uani 1 1 d .
H10 H 0.5488(19) 0.9186(11) 0.0627(12) 0.034(7) Uiso 1 1 d .
C11 C 0.5615(4) 0.8739(2) -0.02433(18) 0.0673(10) Uani 1 1 d .
H11A H 0.508(3) 0.8993(18) -0.0506(18) 0.094(12) Uiso 1 1 d .
H11B H 0.529(3) 0.829(2) -0.009(2) 0.124(16) Uiso 1 1 d .
H11C H 0.619(3) 0.8564(18) -0.0503(19) 0.097(14) Uiso 1 1 d .
C12 C 0.6468(3) 0.97576(19) 0.0119(2) 0.0703(11) Uani 1 1 d .
H12A H 0.597(3) 0.9924(16) -0.0190(16) 0.070(10) Uiso 1 1 d .
H12B H 0.725(3) 0.9655(18) -0.0175(19) 0.107(13) Uiso 1 1 d .
H12C H 0.678(3) 1.004(2) 0.051(2) 0.117(16) Uiso 1 1 d .
C13 C 0.7725(2) 0.83883(13) 0.26248(13) 0.0380(6) Uani 1 1 d .
H13 H 0.7039(19) 0.8348(11) 0.2781(12) 0.035(7) Uiso 1 1 d .
C14 C 0.8145(4) 0.89923(19) 0.2964(2) 0.0710(11) Uani 1 1 d .
H14A H 0.785(3) 0.9363(18) 0.2827(17) 0.076(12) Uiso 1 1 d .
H14B H 0.886(3) 0.9063(17) 0.2881(18) 0.082(14) Uiso 1 1 d .
H14C H 0.810(3) 0.8978(16) 0.3472(19) 0.081(11) Uiso 1 1 d .
C15 C 0.8337(4) 0.78235(18) 0.2912(2) 0.0637(10) Uani 1 1 d .
H15A H 0.821(2) 0.7775(14) 0.3343(17) 0.064(10) Uiso 1 1 d .
H15B H 0.829(3) 0.7471(17) 0.2684(19) 0.079(13) Uiso 1 1 d .
H15C H 0.922(3) 0.7877(18) 0.2866(19) 0.108(14) Uiso 1 1 d .
C16 C 0.35444(17) 0.90542(11) 0.26584(12) 0.0288(5) Uani 1 1 d .
C17 C 0.35343(18) 0.91932(12) 0.33397(12) 0.0350(6) Uani 1 1 d .
C18 C 0.2544(2) 0.91511(13) 0.36355(14) 0.0408(6) Uani 1 1 d .
H18 H 0.2505(17) 0.9237(11) 0.4097(12) 0.030(6) Uiso 1 1 d .
C19 C 0.1613(2) 0.89972(13) 0.32591(15) 0.0432(7) Uani 1 1 d .
H19 H 0.097(2) 0.8985(13) 0.3453(14) 0.052(8) Uiso 1 1 d .
C20 C 0.1636(2) 0.89111(14) 0.25835(16) 0.0448(7) Uani 1 1 d .
H20 H 0.102(2) 0.8838(13) 0.2328(14) 0.055(8) Uiso 1 1 d .
C21 C 0.26027(19) 0.89451(12) 0.22529(13) 0.0376(6) Uani 1 1 d .
C22 C 0.4520(2) 0.94646(16) 0.37504(14) 0.0505(8) Uani 1 1 d .
H22 H 0.517(2) 0.9351(13) 0.3540(13) 0.049(8) Uiso 1 1 d .
C23 C 0.4680(4) 0.9217(2) 0.44598(19) 0.0719(11) Uani 1 1 d .
H23A H 0.456(2) 0.8752(15) 0.4407(14) 0.054(9) Uiso 1 1 d .
H23B H 0.403(4) 0.934(2) 0.472(2) 0.121(16) Uiso 1 1 d .
H23C H 0.538(3) 0.9397(19) 0.463(2) 0.116(15) Uiso 1 1 d .
C24 C 0.4411(3) 1.01893(17) 0.37883(18) 0.0596(9) Uani 1 1 d .
H24A H 0.513(3) 1.0350(17) 0.4032(17) 0.094(12) Uiso 1 1 d .
H24B H 0.376(3) 1.0247(17) 0.4079(18) 0.091(12) Uiso 1 1 d .
H24A H 0.426(3) 1.0366(16) 0.328(2) 0.098(12) Uiso 1 1 d .
C25 C 0.2598(2) 0.89212(16) 0.14850(15) 0.0548(8) Uani 1 1 d .
H25A H 0.3341 0.9012 0.1343 0.066 Uiso 1 1 calc R
C26 C 0.2243(4) 0.82968(16) 0.12149(18) 0.0892(13) Uani 1 1 d .
H26A H 0.2732 0.7969 0.1398 0.134 Uiso 1 1 calc R
H26B H 0.2255 0.8301 0.0724 0.134 Uiso 1 1 calc R
H26C H 0.1509 0.8210 0.1344 0.134 Uiso 1 1 calc R
C27 C 0.1782(3) 0.94313(16) 0.11537(19) 0.0823(11) Uani 1 1 d .
H27A H 0.1788 0.9406 0.0664 0.123 Uiso 1 1 calc R
H27B H 0.2004 0.9854 0.1302 0.123 Uiso 1 1 calc R
H27C H 0.1052 0.9346 0.1292 0.123 Uiso 1 1 calc R
C55 C 0.5312(2) 0.75922(12) 0.12292(15) 0.0444(7) Uani 1 1 d .
C56 C 0.4871(2) 0.77575(13) 0.35881(15) 0.0450(7) Uani 1 1 d .
C57 C 0.4217(3) 0.75945(17) 0.42005(17) 0.0696(10) Uani 1 1 d .
H57A H 0.4638 0.7704 0.4614 0.104 Uiso 1 1 calc R
H57B H 0.4057 0.7142 0.4199 0.104 Uiso 1 1 calc R
H57C H 0.3541 0.7834 0.4176 0.104 Uiso 1 1 calc R
C58 C 0.47009(16) 0.66841(11) 0.20637(11) 0.0245(5) Uani 1 1 d .
C59 C 0.49279(18) 0.56116(12) 0.21222(13) 0.0320(6) Uani 1 1 d .
H59 H 0.5301(19) 0.5237(12) 0.2226(12) 0.039(7) Uiso 1 1 d .
C60 C 0.39184(19) 0.57166(11) 0.18905(13) 0.0328(6) Uani 1 1 d .
H60 H 0.3425(17) 0.5465(11) 0.1801(11) 0.023(6) Uiso 1 1 d .
C61 C 0.65341(17) 0.62384(11) 0.24456(13) 0.0330(6) Uani 1 1 d .
C62 C 0.72791(19) 0.62188(11) 0.19444(15) 0.0421(7) Uani 1 1 d .
C63 C 0.8371(2) 0.61879(14) 0.2173(2) 0.0600(10) Uani 1 1 d .
H63 H 0.879(2) 0.6180(14) 0.1882(15) 0.053(10) Uiso 1 1 d .
C64 C 0.8679(2) 0.61822(14) 0.2834(2) 0.0629(10) Uani 1 1 d .
H64 H 0.951(3) 0.6230(14) 0.2988(15) 0.077(10) Uiso 1 1 d .
C65 C 0.7931(2) 0.62010(14) 0.3311(2) 0.0564(9) Uani 1 1 d .
H65 H 0.810(2) 0.6213(15) 0.3758(16) 0.063(10) Uiso 1 1 d .
C66 C 0.68260(19) 0.62251(12) 0.31313(14) 0.0409(7) Uani 1 1 d .
C67 C 0.6945(2) 0.61964(14) 0.12065(16) 0.0515(8) Uani 1 1 d .
H67 H 0.619(2) 0.6373(12) 0.1123(13) 0.045(7) Uiso 1 1 d .
C68 C 0.7624(4) 0.6624(2) 0.0778(2) 0.0752(11) Uani 1 1 d .
H68A H 0.758(3) 0.7043(18) 0.0949(17) 0.075(11) Uiso 1 1 d .
H68B H 0.836(3) 0.6488(18) 0.077(2) 0.103(14) Uiso 1 1 d .
H68C H 0.725(3) 0.6692(19) 0.030(2) 0.106(14) Uiso 1 1 d .
C69 C 0.6993(4) 0.5519(2) 0.0936(3) 0.0777(12) Uani 1 1 d .
H69A H 0.655(3) 0.5235(16) 0.1177(17) 0.076(11) Uiso 1 1 d .
H69B H 0.670(3) 0.5561(17) 0.0451(19) 0.088(13) Uiso 1 1 d .
H69C H 0.768(3) 0.537(2) 0.097(2) 0.108(16) Uiso 1 1 d .
C70 C 0.6004(3) 0.62042(16) 0.36628(16) 0.0552(8) Uani 1 1 d .
H70 H 0.545(2) 0.6395(13) 0.3487(14) 0.052(9) Uiso 1 1 d .
C71 C 0.6375(4) 0.6542(3) 0.4305(2) 0.0811(12) Uani 1 1 d .
H71A H 0.702(3) 0.6339(18) 0.451(2) 0.100(13) Uiso 1 1 d .
H71B H 0.661(3) 0.696(2) 0.4213(18) 0.090(14) Uiso 1 1 d .
H71C H 0.583(4) 0.645(2) 0.464(2) 0.129(18) Uiso 1 1 d .
C72 C 0.5705(5) 0.5524(2) 0.3826(3) 0.0899(15) Uani 1 1 d .
H72A H 0.523(3) 0.5482(17) 0.423(2) 0.094(12) Uiso 1 1 d .
H72B H 0.549(3) 0.524(2) 0.347(2) 0.115(17) Uiso 1 1 d .
H72C H 0.626(3) 0.5311(17) 0.3997(19) 0.077(14) Uiso 1 1 d .
C73 C 0.27535(17) 0.66214(11) 0.16053(13) 0.0319(6) Uani 1 1 d .
C74 C 0.25402(19) 0.66456(12) 0.09109(14) 0.0376(6) Uani 1 1 d .
C75 C 0.1486(2) 0.68092(14) 0.06833(17) 0.0490(8) Uani 1 1 d .
H75 H 0.131(2) 0.6807(13) 0.0232(15) 0.054(9) Uiso 1 1 d .
C76 C 0.0721(2) 0.69405(14) 0.11308(17) 0.0518(8) Uani 1 1 d .
H76 H 0.005(2) 0.7064(14) 0.0982(14) 0.059(8) Uiso 1 1 d .
C77 C 0.0960(2) 0.69262(13) 0.18100(17) 0.0463(7) Uani 1 1 d .
H77 H 0.041(2) 0.7003(13) 0.2127(13) 0.050(8) Uiso 1 1 d .
C78 C 0.19933(17) 0.67654(11) 0.20744(13) 0.0340(6) Uani 1 1 d .
C79 C 0.3381(2) 0.64968(14) 0.04108(14) 0.0475(7) Uani 1 1 d .
H79 H 0.4072(18) 0.6486(10) 0.0662(12) 0.028(6) Uiso 1 1 d .
C80 C 0.3209(4) 0.5837(2) 0.0112(2) 0.0703(10) Uani 1 1 d .
H80A H 0.381(3) 0.5718(15) -0.0186(16) 0.068(10) Uiso 1 1 d .
H80B H 0.255(3) 0.584(2) -0.017(2) 0.113(15) Uiso 1 1 d .
H80C H 0.327(2) 0.5528(15) 0.0423(16) 0.062(11) Uiso 1 1 d .
C81 C 0.3397(4) 0.6991(2) -0.0142(2) 0.0723(11) Uani 1 1 d .
H81A H 0.344(3) 0.7429(17) 0.0058(18) 0.074(11) Uiso 1 1 d .
H81B H 0.398(2) 0.6949(14) -0.0394(15) 0.055(9) Uiso 1 1 d .
H81C H 0.272(3) 0.6974(16) -0.0406(16) 0.073(10) Uiso 1 1 d .
C82 C 0.22744(19) 0.67362(13) 0.28199(14) 0.0391(6) Uani 1 1 d .
H82 H 0.3002(19) 0.6847(11) 0.2858(11) 0.034(6) Uiso 1 1 d .
C83 C 0.2113(3) 0.60782(17) 0.3105(2) 0.0574(9) Uani 1 1 d .
H83A H 0.246(2) 0.6030(14) 0.3608(17) 0.065(9) Uiso 1 1 d .
H83B H 0.139(3) 0.5983(14) 0.3120(15) 0.064(10) Uiso 1 1 d .
H83C H 0.238(3) 0.5816(17) 0.2911(18) 0.075(13) Uiso 1 1 d .
C84 C 0.1648(3) 0.72153(16) 0.3221(2) 0.0568(8) Uani 1 1 d .
H84A H 0.171(2) 0.7633(15) 0.3066(15) 0.057(9) Uiso 1 1 d .
H84B H 0.080(3) 0.7137(16) 0.3253(16) 0.083(11) Uiso 1 1 d .
H84C H 0.191(2) 0.7231(14) 0.3681(17) 0.067(10) Uiso 1 1 d .
N1 N 0.59872(14) 0.89447(9) 0.18075(10) 0.0278(4) Uani 1 1 d .
N2 N 0.45552(14) 0.90977(8) 0.23284(10) 0.0269(4) Uani 1 1 d .
N3 N 0.53988(13) 0.61967(9) 0.22296(10) 0.0263(4) Uani 1 1 d .
N4 N 0.37838(13) 0.63634(8) 0.18531(10) 0.0262(4) Uani 1 1 d .
O1 O 0.5557(2) 0.75130(10) 0.06886(12) 0.0768(8) Uani 1 1 d .
O2 O 0.44038(16) 0.76364(8) 0.30423(10) 0.0473(5) Uani 1 1 d .
O3 O 0.57544(16) 0.80164(12) 0.36793(11) 0.0714(7) Uani 1 1 d .

loop_
_atom_site_aniso_label
_atom_site_aniso_U_11
_atom_site_aniso_U_22
_atom_site_aniso_U_33
_atom_site_aniso_U_23
_atom_site_aniso_U_13
_atom_site_aniso_U_12
Rh1 0.02207(10) 0.01978(11) 0.02644(11) -0.00162(8) 0.00190(7) -0.00025(7)
C1 0.0266(11) 0.0248(13) 0.0252(12) -0.0018(10) 0.0011(9) -0.0013(9)
C2 0.0364(13) 0.0237(14) 0.0513(17) -0.0010(12) 0.0143(12) -0.0027(11)
C3 0.0411(14) 0.0212(13) 0.0525(18) -0.0036(12) 0.0160(13) 0.0033(12)
C4 0.0264(11) 0.0236(12) 0.0390(15) -0.0044(10) 0.0093(10) -0.0034(9)
C5 0.0355(13) 0.0332(14) 0.0385(15) -0.0005(11) 0.0092(11) -0.0014(11)
C6 0.0484(15) 0.0465(17) 0.0397(17) 0.0001(13) 0.0184(13) 0.0033(13)
C7 0.0369(14) 0.0509(19) 0.060(2) -0.0033(15) 0.0257(14) 0.0061(13)
C8 0.0292(12) 0.0396(16) 0.0552(19) 0.0009(13) 0.0054(12) 0.0033(11)
C9 0.0274(11) 0.0250(13) 0.0429(15) -0.0039(11) 0.0063(10) -0.0049(10)
C10 0.0417(15) 0.0561(19) 0.0391(17) 0.0075(14) 0.0098(13) 0.0034(13)
C11 0.080(2) 0.076(3) 0.045(2) 0.0063(19) -0.0099(19) 0.001(2)
C12 0.065(2) 0.062(2) 0.084(3) 0.028(2) 0.001(2) 0.0050(19)
C13 0.0306(13) 0.0425(16) 0.0405(16) -0.0027(12) 0.0000(11) -0.0010(11)
C14 0.108(4) 0.050(2) 0.053(2) -0.0134(18) -0.014(2) 0.000(2)
C15 0.095(3) 0.051(2) 0.044(2) 0.0003(17) -0.0072(19) 0.014(2)
C16 0.0263(11) 0.0236(12) 0.0376(14) 0.0011(10) 0.0103(10) 0.0030(9)
C17 0.0346(12) 0.0353(15) 0.0357(15) 0.0040(11) 0.0061(11) 0.0093(11)
C18 0.0426(14) 0.0441(17) 0.0371(17) 0.0036(13) 0.0140(12) 0.0108(12)
C19 0.0354(14) 0.0399(16) 0.0568(19) -0.0005(13) 0.0229(13) 0.0024(12)
C20 0.0280(13) 0.0468(18) 0.060(2) -0.0067(14) 0.0078(13) -0.0072(12)
C21 0.0348(13) 0.0329(14) 0.0457(16) -0.0074(12) 0.0073(11) -0.0055(11)
C22 0.0385(14) 0.079(2) 0.0334(16) -0.0018(15) 0.0000(12) 0.0136(15)
C23 0.086(3) 0.079(3) 0.049(2) -0.0036(19) -0.013(2) 0.013(2)
C24 0.062(2) 0.066(2) 0.051(2) -0.0097(17) 0.0000(17) -0.0151(17)
C25 0.0371(14) 0.079(2) 0.0482(19) -0.0257(16) 0.0005(13) -0.0107(14)
C26 0.157(4) 0.049(2) 0.058(2) -0.0029(17) -0.025(2) 0.004(2)
C27 0.132(3) 0.047(2) 0.067(3) 0.0076(18) -0.002(2) 0.007(2)
C55 0.0718(19) 0.0203(13) 0.0427(17) -0.0033(12) 0.0183(14) -0.0081(13)
C56 0.0476(16) 0.0373(17) 0.0508(19) -0.0025(13) 0.0099(13) -0.0098(13)
C57 0.073(2) 0.088(3) 0.049(2) -0.0040(18) 0.0148(17) -0.0207(19)
C58 0.0227(10) 0.0288(13) 0.0221(12) -0.0014(9) 0.0023(9) 0.0022(9)
C59 0.0301(12) 0.0196(13) 0.0461(16) 0.0006(11) 0.0008(11) 0.0012(10)
C60 0.0287(12) 0.0216(13) 0.0477(16) -0.0035(11) -0.0014(11) -0.0050(11)
C61 0.0217(11) 0.0212(12) 0.0554(17) 0.0003(11) -0.0038(11) 0.0028(9)
C62 0.0302(12) 0.0226(13) 0.074(2) -0.0051(13) 0.0106(13) -0.0002(10)
C63 0.0281(15) 0.0378(18) 0.116(3) -0.0038(19) 0.0183(19) 0.0015(13)
C64 0.0291(15) 0.0351(17) 0.122(3) 0.0102(18) -0.0161(19) 0.0011(12)
C65 0.0455(17) 0.0355(17) 0.084(3) 0.0149(17) -0.0283(18) -0.0028(13)
C66 0.0366(13) 0.0261(14) 0.0582(19) 0.0064(12) -0.0126(13) -0.0014(11)
C67 0.0461(16) 0.0429(18) 0.068(2) -0.0098(15) 0.0227(15) -0.0072(14)
C68 0.073(3) 0.071(3) 0.085(3) -0.006(2) 0.037(2) -0.022(2)
C69 0.094(3) 0.054(2) 0.089(3) -0.027(2) 0.037(3) -0.015(2)
C70 0.0537(18) 0.066(2) 0.0438(19) 0.0095(15) -0.0152(15) -0.0024(16)
C71 0.095(3) 0.089(3) 0.057(3) 0.002(2) -0.021(2) -0.003(3)
C72 0.110(4) 0.091(3) 0.068(3) 0.023(3) 0.000(3) -0.043(3)
C73 0.0241(11) 0.0228(13) 0.0476(16) -0.0001(11) -0.0078(10) -0.0007(9)
C74 0.0352(12) 0.0301(14) 0.0463(17) -0.0039(12) -0.0083(12) 0.0008(11)
C75 0.0452(16) 0.0413(17) 0.057(2) 0.0002(14) -0.0220(15) -0.0001(13)
C76 0.0279(13) 0.0442(18) 0.081(2) 0.0032(16) -0.0142(15) 0.0026(12)
C77 0.0275(12) 0.0390(17) 0.073(2) 0.0020(15) 0.0036(14) 0.0016(12)
C78 0.0255(11) 0.0240(13) 0.0525(17) 0.0008(11) 0.0026(11) -0.0018(10)
C79 0.0474(15) 0.0553(19) 0.0385(17) -0.0055(14) -0.0081(13) 0.0035(14)
C80 0.078(3) 0.070(3) 0.062(3) -0.025(2) 0.000(2) 0.003(2)
C81 0.076(3) 0.094(3) 0.046(2) 0.017(2) 0.003(2) 0.015(2)
C82 0.0281(12) 0.0390(16) 0.0513(17) 0.0001(13) 0.0101(11) -0.0032(11)
C83 0.067(2) 0.044(2) 0.064(2) 0.0075(17) 0.0233(19) 0.0101(18)
C84 0.068(2) 0.042(2) 0.063(2) -0.0064(16) 0.0196(18) 0.0000(16)
N1 0.0273(9) 0.0231(10) 0.0339(12) -0.0028(8) 0.0097(8) -0.0009(8)
N2 0.0262(9) 0.0209(10) 0.0344(11) -0.0021(8) 0.0080(8) 0.0014(8)
N3 0.0222(9) 0.0195(10) 0.0370(12) -0.0004(8) 0.0003(8) 0.0011(8)
N4 0.0219(9) 0.0215(10) 0.0349(11) -0.0012(8) -0.0005(8) -0.0005(8)
O1 0.135(2) 0.0536(14) 0.0445(14) -0.0106(11) 0.0274(14) -0.0294(14)
O2 0.0674(13) 0.0386(11) 0.0380(12) -0.0056(9) 0.0203(10) -0.0135(9)
O3 0.0566(13) 0.098(2) 0.0594(15) 0.0009(13) 0.0045(11) -0.0178(13)

loop_
_atom_type_symbol
_atom_type_description
_atom_type_scat_dispersion_real
_atom_type_scat_dispersion_imag
_atom_type_scat_source
C C 0.0033 0.0016 'International Tables Vol C Tables 4.2.6.8 and 6.1.1.4'
H H 0.0000 0.0000 'International Tables Vol C Tables 4.2.6.8 and 6.1.1.4'
N N 0.0061 0.0033 'International Tables Vol C Tables 4.2.6.8 and 6.1.1.4'
Rh Rh -1.1178 0.9187 'International Tables Vol C Tables 4.2.6.8 and 6.1.1.4'
O O 0.0106 0.0060 'International Tables Vol C Tables 4.2.6.8 and 6.1.1.4'

loop_
_geom_angle_atom_site_label_1
_geom_angle_atom_site_label_2
_geom_angle_atom_site_label_3
_geom_angle
C55 Rh1 C58 87.94(10)
C55 Rh1 O2 174.04(10)
C58 Rh1 O2 87.01(8)
C55 Rh1 C1 91.58(10)
C58 Rh1 C1 179.14(8)
O2 Rh1 C1 93.43(8)
N1 C1 N2 102.16(18)
N1 C1 Rh1 126.83(16)
N2 C1 Rh1 130.98(16)
C3 C2 N1 106.7(2)
C2 C3 N2 107.4(2)
C5 C4 C9 123.2(2)
C5 C4 N1 118.1(2)
C9 C4 N1 118.4(2)
C4 C5 C6 117.2(2)
C4 C5 C10 123.6(2)
C6 C5 C10 119.1(2)
C7 C6 C5 120.9(3)
C6 C7 C8 120.9(3)
C7 C8 C9 121.1(2)
C4 C9 C8 116.7(2)
C4 C9 C13 121.8(2)
C8 C9 C13 121.5(2)
C11 C10 C5 113.7(3)
C11 C10 C12 109.6(3)
C5 C10 C12 109.7(2)
C9 C13 C15 112.8(2)
C9 C13 C14 111.1(3)
C15 C13 C14 110.2(3)
C17 C16 C21 122.9(2)
C17 C16 N2 119.1(2)
C21 C16 N2 117.6(2)
C16 C17 C18 117.2(2)
C16 C17 C22 123.0(2)
C18 C17 C22 119.4(2)
C19 C18 C17 121.0(3)
C20 C19 C18 120.3(3)
C19 C20 C21 121.7(2)
C16 C21 C20 116.4(2)
C16 C21 C25 122.5(2)
C20 C21 C25 120.9(2)
C23 C22 C17 115.1(3)
C23 C22 C24 107.9(3)
C17 C22 C24 109.1(2)
C26 C25 C21 112.1(3)
C26 C25 C27 106.6(3)
C21 C25 C27 110.9(2)
O1 C55 Rh1 175.4(2)
O2 C56 O3 126.4(3)
O2 C56 C57 114.2(2)
O3 C56 C57 119.2(3)
N4 C58 N3 101.62(18)
N4 C58 Rh1 127.73(15)
N3 C58 Rh1 130.61(15)
C60 C59 N3 106.6(2)
C59 C60 N4 107.1(2)
C66 C61 C62 123.7(2)
C66 C61 N3 118.8(2)
C62 C61 N3 117.1(2)
C61 C62 C63 115.7(3)
C61 C62 C67 122.8(2)
C63 C62 C67 121.4(3)
C64 C63 C62 121.9(3)
C63 C64 C65 120.9(3)
C64 C65 C66 121.3(3)
C61 C66 C65 116.5(3)
C61 C66 C70 122.7(2)
C65 C66 C70 120.7(3)
C62 C67 C68 113.4(3)
C62 C67 C69 111.0(3)
C68 C67 C69 108.8(3)
C66 C70 C71 113.2(3)
C66 C70 C72 111.0(3)
C71 C70 C72 109.3(3)
C74 C73 C78 123.9(2)
C74 C73 N4 117.7(2)
C78 C73 N4 118.0(2)
C73 C74 C75 116.7(3)
C73 C74 C79 123.1(2)
C75 C74 C79 120.2(3)
C76 C75 C74 120.6(3)
C75 C76 C77 121.4(3)
C76 C77 C78 121.3(3)
C77 C78 C73 116.1(3)
C77 C78 C82 122.4(2)
C73 C78 C82 121.5(2)
C74 C79 C81 111.8(3)
C74 C79 C80 111.1(3)
C81 C79 C80 110.7(3)
C78 C82 C83 112.2(3)
C78 C82 C84 113.1(2)
C83 C82 C84 109.3(3)
C1 N1 C2 112.14(19)
C1 N1 C4 128.41(19)
C2 N1 C4 119.44(18)
C1 N2 C3 111.52(19)
C1 N2 C16 128.59(19)
C3 N2 C16 119.85(19)
C58 N3 C59 112.42(18)
C58 N3 C61 127.74(19)
C59 N3 C61 119.67(19)
C58 N4 C60 112.31(17)
C58 N4 C73 128.13(18)
C60 N4 C73 119.56(17)
C56 O2 Rh1 131.12(19)

loop_
_geom_bond_atom_site_label_1
_geom_bond_atom_site_label_2
_geom_bond_distance
Rh1 C55 1.789(3)
Rh1 C58 2.068(2)
Rh1 O2 2.0708(18)
Rh1 C1 2.078(2)
C1 N1 1.373(3)
C1 N2 1.374(3)
C2 C3 1.323(3)
C2 N1 1.385(3)
C3 N2 1.389(3)
C4 C5 1.397(3)
C4 C9 1.398(3)
C4 N1 1.448(3)
C5 C6 1.398(3)
C5 C10 1.525(4)
C6 C7 1.368(4)
C7 C8 1.378(4)
C8 C9 1.399(3)
C9 C13 1.511(4)
C10 C11 1.521(5)
C10 C12 1.534(4)
C13 C15 1.514(4)
C13 C14 1.527(4)
C16 C17 1.392(3)
C16 C21 1.403(3)
C16 N2 1.455(3)
C17 C18 1.399(3)
C17 C22 1.545(4)
C18 C19 1.382(4)
C19 C20 1.363(4)
C20 C21 1.406(3)
C21 C25 1.533(4)
C22 C23 1.513(4)
C22 C24 1.546(5)
C25 C26 1.487(4)
C25 C27 1.600(5)
C55 O1 1.151(3)
C56 O2 1.231(3)
C56 O3 1.232(3)
C56 C57 1.546(4)
C58 N4 1.372(3)
C58 N3 1.378(3)
C59 C60 1.330(3)
C59 N3 1.384(3)
C60 N4 1.384(3)
C61 C66 1.395(4)
C61 C62 1.403(4)
C61 N3 1.454(3)
C62 C63 1.409(4)
C62 C67 1.508(4)
C63 C64 1.352(5)
C64 C65 1.369(5)
C65 C66 1.400(4)
C66 C70 1.515(4)
C67 C68 1.534(5)
C67 C69 1.537(5)
C70 C71 1.517(5)
C70 C72 1.531(5)
C73 C74 1.397(4)
C73 C78 1.402(3)
C73 N4 1.453(3)
C74 C75 1.405(3)
C74 C79 1.520(4)
C75 C76 1.371(4)
C76 C77 1.371(4)
C77 C78 1.402(3)
C78 C82 1.510(4)
C79 C81 1.522(5)
C79 C80 1.531(5)
C82 C83 1.525(4)
C82 C84 1.534(4)

loop_
_geom_torsion_atom_site_label_1
_geom_torsion_atom_site_label_2
_geom_torsion_atom_site_label_3
_geom_torsion_atom_site_label_4
_geom_torsion
C55 Rh1 C1 N1 -41.2(2)
C58 Rh1 C1 N1 -97(6)
O2 Rh1 C1 N1 141.99(19)
C55 Rh1 C1 N2 136.5(2)
C58 Rh1 C1 N2 81(6)
O2 Rh1 C1 N2 -40.2(2)
N1 C2 C3 N2 1.3(3)
C9 C4 C5 C6 1.5(4)
N1 C4 C5 C6 174.9(2)
C9 C4 C5 C10 -174.6(2)
N1 C4 C5 C10 -1.2(3)
C4 C5 C6 C7 -0.8(4)
C10 C5 C6 C7 175.6(3)
C5 C6 C7 C8 -0.1(4)
C6 C7 C8 C9 0.3(4)
C5 C4 C9 C8 -1.4(3)
N1 C4 C9 C8 -174.7(2)
C5 C4 C9 C13 175.3(2)
N1 C4 C9 C13 1.9(3)
C7 C8 C9 C4 0.4(4)
C7 C8 C9 C13 -176.2(2)
C4 C5 C10 C11 -126.6(3)
C6 C5 C10 C11 57.3(4)
C4 C5 C10 C12 110.3(3)
C6 C5 C10 C12 -65.8(4)
C4 C9 C13 C15 148.9(3)
C8 C9 C13 C15 -34.6(4)
C4 C9 C13 C14 -86.8(3)
C8 C9 C13 C14 89.7(3)
C21 C16 C17 C18 7.2(4)
N2 C16 C17 C18 179.4(2)
C21 C16 C17 C22 -165.2(2)
N2 C16 C17 C22 7.0(4)
C16 C17 C18 C19 -2.0(4)
C22 C17 C18 C19 170.7(3)
C17 C18 C19 C20 -3.0(4)
C18 C19 C20 C21 3.1(4)
C17 C16 C21 C20 -7.1(4)
N2 C16 C21 C20 -179.4(2)
C17 C16 C21 C25 167.7(2)
N2 C16 C21 C25 -4.7(4)
C19 C20 C21 C16 1.8(4)
C19 C20 C21 C25 -173.1(3)
C16 C17 C22 C23 -142.4(3)
C18 C17 C22 C23 45.4(4)
C16 C17 C22 C24 96.2(3)
C18 C17 C22 C24 -76.0(3)
C16 C21 C25 C26 118.6(3)
C20 C21 C25 C26 -66.9(4)
C16 C21 C25 C27 -122.5(3)
C20 C21 C25 C27 52.0(4)
C58 Rh1 C55 O1 -15(4)
O2 Rh1 C55 O1 -47(4)
C1 Rh1 C55 O1 165(4)
C55 Rh1 C58 N4 -86.6(2)
O2 Rh1 C58 N4 90.2(2)
C1 Rh1 C58 N4 -31(6)
C55 Rh1 C58 N3 90.6(2)
O2 Rh1 C58 N3 -92.6(2)
C1 Rh1 C58 N3 147(6)
N3 C59 C60 N4 0.5(3)
C66 C61 C62 C63 -0.4(4)
N3 C61 C62 C63 -173.1(2)
C66 C61 C62 C67 176.4(2)
N3 C61 C62 C67 3.7(4)
C61 C62 C63 C64 -0.5(4)
C67 C62 C63 C64 -177.3(3)
C62 C63 C64 C65 0.6(5)
C63 C64 C65 C66 0.1(5)
C62 C61 C66 C65 1.0(4)
N3 C61 C66 C65 173.6(2)
C62 C61 C66 C70 -175.9(2)
N3 C61 C66 C70 -3.4(4)
C64 C65 C66 C61 -0.9(4)
C64 C65 C66 C70 176.1(3)
C61 C62 C67 C68 138.0(3)
C63 C62 C67 C68 -45.4(4)
C61 C62 C67 C69 -99.2(3)
C63 C62 C67 C69 77.4(4)
C61 C66 C70 C71 -147.9(3)
C65 C66 C70 C71 35.2(4)
C61 C66 C70 C72 88.7(4)
C65 C66 C70 C72 -88.2(4)
C78 C73 C74 C75 -1.7(4)
N4 C73 C74 C75 171.0(2)
C78 C73 C74 C79 179.1(2)
N4 C73 C74 C79 -8.2(3)
C73 C74 C75 C76 0.4(4)
C79 C74 C75 C76 179.6(3)
C74 C75 C76 C77 1.0(5)
C75 C76 C77 C78 -1.2(5)
C76 C77 C78 C73 -0.1(4)
C76 C77 C78 C82 -179.0(3)
C74 C73 C78 C77 1.6(4)
N4 C73 C78 C77 -171.1(2)
C74 C73 C78 C82 -179.5(2)
N4 C73 C78 C82 7.8(3)
C73 C74 C79 C81 -133.1(3)
C75 C74 C79 C81 47.7(4)
C73 C74 C79 C80 102.6(3)
C75 C74 C79 C80 -76.6(4)
C77 C78 C82 C83 91.7(3)
C73 C78 C82 C83 -87.2(3)
C77 C78 C82 C84 -32.4(4)
C73 C78 C82 C84 148.7(3)
N2 C1 N1 C2 0.9(2)
Rh1 C1 N1 C2 179.20(17)
N2 C1 N1 C4 179.2(2)
Rh1 C1 N1 C4 -2.5(3)
C3 C2 N1 C1 -1.4(3)
C3 C2 N1 C4 -179.9(2)
C5 C4 N1 C1 110.1(3)
C9 C4 N1 C1 -76.2(3)
C5 C4 N1 C2 -71.7(3)
C9 C4 N1 C2 102.0(3)
N1 C1 N2 C3 -0.1(2)
Rh1 C1 N2 C3 -178.27(17)
N1 C1 N2 C16 177.5(2)
Rh1 C1 N2 C16 -0.7(3)
C2 C3 N2 C1 -0.8(3)
C2 C3 N2 C16 -178.6(2)
C17 C16 N2 C1 110.4(3)
C21 C16 N2 C1 -77.0(3)
C17 C16 N2 C3 -72.2(3)
C21 C16 N2 C3 100.5(3)
N4 C58 N3 C59 0.2(2)
Rh1 C58 N3 C59 -177.53(17)
N4 C58 N3 C61 175.5(2)
Rh1 C58 N3 C61 -2.3(3)
C60 C59 N3 C58 -0.5(3)
C60 C59 N3 C61 -176.2(2)
C66 C61 N3 C58 96.6(3)
C62 C61 N3 C58 -90.3(3)
C66 C61 N3 C59 -88.4(3)
C62 C61 N3 C59 84.6(3)
N3 C58 N4 C60 0.1(2)
Rh1 C58 N4 C60 177.93(17)
N3 C58 N4 C73 -179.4(2)
Rh1 C58 N4 C73 -1.5(3)
C59 C60 N4 C58 -0.4(3)
C59 C60 N4 C73 179.2(2)
C74 C73 N4 C58 98.7(3)
C78 C73 N4 C58 -88.2(3)
C74 C73 N4 C60 -80.7(3)
C78 C73 N4 C60 92.4(3)
O3 C56 O2 Rh1 12.4(5)
C57 C56 O2 Rh1 -171.43(19)
C55 Rh1 O2 C56 146.8(10)
C58 Rh1 O2 C56 114.7(2)
C1 Rh1 O2 C56 -66.0(2)
